data_4077406
loop_
_publ_author_name
'Sj\"ovall, Sven'
'Andersson, Carlaxel'
'Wendt, Ola F.'

_publ_section_title
;
 Cyclometalation Reactions on Rhodium(I). Evidence for a Chelate Effect
 and Competing C&#x2212;H and C&#x2212;O Oxidative Additions
;
_journal_issue 23
_journal_name_full Organometallics
_journal_page_first 4919
_journal_paper_doi 10.1021/om010543x
_journal_volume 20
_journal_year 2001
_chemical_formula_sum 'C46.5 H42 B Cl F4 P3 Rh'
_chemical_formula_weight 918.88
_chemical_name_systematic
;
 ?
;
_space_group_IT_number 2
_symmetry_cell_setting triclinic
_symmetry_space_group_name_Hall '-P 1'
_symmetry_space_group_name_H-M 'P -1'
_atom_sites_solution_hydrogens geom
_atom_sites_solution_primary direct
_atom_sites_solution_secondary difmap
_audit_creation_method SHELXL-97
_cell_angle_alpha 75.61(3)
_cell_angle_beta 87.31(3)
_cell_angle_gamma 71.07(3)
_cell_formula_units_Z 4
_cell_length_a 14.804(3)
_cell_length_b 14.977(3)
_cell_length_c 20.943(4)
_cell_measurement_reflns_used 3612
_cell_measurement_temperature 293(2)
_cell_measurement_theta_max 42.298
_cell_measurement_theta_min 4.366
_cell_volume 4251.7(18)
_computing_cell_refinement 'Bruker SAINT'
_computing_data_collection 'Bruker SMART'
_computing_data_reduction 'Bruker SAINT'
_computing_molecular_graphics 'Diamond (Brandenburg)'
_computing_publication_material 'SHELXL-97 (Sheldrick, 1997)'
_computing_structure_refinement 'SHELXL-97 (Sheldrick, 1997)'
_computing_structure_solution 'SHELXS-97 (Sheldrick, 1990)'
_diffrn_ambient_temperature 293(2)
_diffrn_detector_area_resol_mean 512
_diffrn_measured_fraction_theta_full 0.878
_diffrn_measured_fraction_theta_max 0.878
_diffrn_measurement_device_type 'Bruker SMART CCD'
_diffrn_measurement_method '\w scans'
_diffrn_radiation_monochromator graphite
_diffrn_radiation_source 'rotating anode'
_diffrn_radiation_type MoK\a
_diffrn_radiation_wavelength 0.71073
_diffrn_reflns_av_R_equivalents 0.1161
_diffrn_reflns_av_sigmaI/netI 0.4425
_diffrn_reflns_limit_h_max 21
_diffrn_reflns_limit_h_min -21
_diffrn_reflns_limit_k_max 22
_diffrn_reflns_limit_k_min -18
_diffrn_reflns_limit_l_max 29
_diffrn_reflns_limit_l_min -29
_diffrn_reflns_number 44146
_diffrn_reflns_theta_full 32.11
_diffrn_reflns_theta_max 32.11
_diffrn_reflns_theta_min 1.00
_diffrn_standards_decay_% 0.0
_exptl_absorpt_coefficient_mu 0.628
_exptl_absorpt_correction_T_max 0.931664
_exptl_absorpt_correction_T_min 0.787052
_exptl_absorpt_correction_type empirical
_exptl_absorpt_process_details 'absorption corrections using SADABS (Sheldrick, 1996)'
_exptl_crystal_colour red
_exptl_crystal_density_diffrn 1.436
_exptl_crystal_density_method 'not measured'
_exptl_crystal_description prism
_exptl_crystal_F_000 1876
_exptl_crystal_size_max 0.25
_exptl_crystal_size_mid 0.10
_exptl_crystal_size_min 0.10
_refine_diff_density_max 1.170
_refine_diff_density_min -0.730
_refine_diff_density_rms 0.093
_refine_ls_extinction_method none
_refine_ls_goodness_of_fit_ref 0.763
_refine_ls_hydrogen_treatment 'riding model'
_refine_ls_matrix_type full
_refine_ls_number_parameters 1018
_refine_ls_number_reflns 26150
_refine_ls_number_restraints 0
_refine_ls_restrained_S_all 0.763
_refine_ls_R_factor_all 0.2910
_refine_ls_R_factor_gt 0.0622
_refine_ls_shift/su_max 0.034
_refine_ls_shift/su_mean 0.002
_refine_ls_structure_factor_coef Fsqd
_refine_ls_weighting_details 'calc w=1/[\s^2^(Fo^2^)+(0.0517P)^2^+0.0000P] where P=(Fo^2^+2Fc^2^)/3'
_refine_ls_weighting_scheme calc
_refine_ls_wR_factor_gt 0.1213
_refine_ls_wR_factor_ref 0.1674
_reflns_number_gt 6723
_reflns_number_total 26150
_reflns_threshold_expression >2sigma(I)
_cod_data_source_file om010543x.cif
_cod_data_source_block dpperhstyren-complex6
_cod_original_cell_volume 4251.4(15)
_cod_original_sg_symbol_H-M P-1
_cod_original_formula_sum 'C46.50 H42 B Cl F4 P3 Rh'
_cod_database_code 4077406

loop_
_symmetry_equiv_pos_as_xyz
'x, y, z'
'-x, -y, -z'

loop_
_atom_site_label
_atom_site_type_symbol
_atom_site_fract_x
_atom_site_fract_y
_atom_site_fract_z
_atom_site_U_iso_or_equiv
_atom_site_adp_type
_atom_site_occupancy
_atom_site_symmetry_multiplicity
_atom_site_calc_flag
_atom_site_refinement_flags
Rh1 Rh 0.71693(3) 0.78264(3) 0.57298(2) 0.03806(15) Uani 1 1 d .
Rh2 Rh 0.79221(3) 1.19293(4) 0.89949(2) 0.03983(15) Uani 1 1 d .
P1 P 0.70374(12) 0.63569(12) 0.56955(8) 0.0464(5) Uani 1 1 d .
P2 P 0.77443(11) 1.04168(12) 0.92799(8) 0.0421(4) Uani 1 1 d .
P3 P 0.86019(11) 0.68767(12) 0.62544(8) 0.0431(4) Uani 1 1 d .
P4 P 0.65995(12) 1.27868(12) 0.83114(8) 0.0444(4) Uani 1 1 d .
P5 P 0.73175(11) 0.93329(12) 0.56339(8) 0.0396(4) Uani 1 1 d .
P6 P 0.80314(12) 1.34511(13) 0.89025(8) 0.0490(5) Uani 1 1 d .
C1 C 0.7937(4) 0.5379(4) 0.6275(3) 0.0544(18) Uani 1 1 d .
H1A H 0.7728 0.5343 0.6724 0.065 Uiso 1 1 calc R
H1B H 0.8026 0.4757 0.6177 0.065 Uiso 1 1 calc R
C2 C 0.8862(4) 0.5606(4) 0.6201(3) 0.0518(17) Uani 1 1 d .
H2A H 0.9131 0.5528 0.5780 0.062 Uiso 1 1 calc R
H2B H 0.9320 0.5167 0.6549 0.062 Uiso 1 1 calc R
C3 C 0.5661(4) 0.8593(4) 0.5907(3) 0.0488(17) Uani 1 1 d .
H3 H 0.5684 0.8022 0.6219 0.059 Uiso 1 1 calc R
C4 C 0.5721(4) 0.8595(5) 0.5251(3) 0.0545(19) Uani 1 1 d .
H4A H 0.5698 0.9163 0.4936 0.065 Uiso 1 1 calc R
H4B H 0.5785 0.8028 0.5122 0.065 Uiso 1 1 calc R
C5 C 0.6375(5) 1.4107(4) 0.8203(3) 0.060(2) Uani 1 1 d .
H5A H 0.6002 1.4470 0.7797 0.072 Uiso 1 1 calc R
H5B H 0.6018 1.4321 0.8568 0.072 Uiso 1 1 calc R
C6 C 0.7342(5) 1.4290(4) 0.8176(3) 0.0581(19) Uani 1 1 d .
H6A H 0.7252 1.4959 0.8183 0.070 Uiso 1 1 calc R
H6B H 0.7666 1.4166 0.7778 0.070 Uiso 1 1 calc R
C7 C 0.9436(4) 1.1062(5) 0.8969(3) 0.0473(17) Uani 1 1 d .
H7 H 0.9454 1.1562 0.8607 0.057 Uiso 1 1 calc R
C8 C 0.9282(4) 1.1264(4) 0.9594(3) 0.0533(19) Uani 1 1 d .
H8A H 0.9261 1.0774 0.9962 0.064 Uiso 1 1 calc R
H8B H 0.9201 1.1888 0.9639 0.064 Uiso 1 1 calc R
C9 C 0.2585(8) 1.5959(9) 0.7722(8) 0.265(10) Uani 1 1 d .
H9A H 0.3027 1.6227 0.7872 0.318 Uiso 1 1 calc R
H9B H 0.2465 1.6248 0.7252 0.318 Uiso 1 1 calc R
C11 C 0.6236(4) 0.9990(4) 0.5968(3) 0.0396(15) Uani 1 1 d .
C12 C 0.5559(4) 0.9497(5) 0.6129(3) 0.0457(17) Uani 1 1 d .
C13 C 0.4747(4) 0.9901(5) 0.6456(3) 0.0544(19) Uani 1 1 d .
H13 H 0.4317 0.9561 0.6585 0.065 Uiso 1 1 calc R
C14 C 0.4569(5) 1.0787(6) 0.6591(3) 0.060(2) Uani 1 1 d .
H14 H 0.4013 1.1053 0.6798 0.072 Uiso 1 1 calc R
C15 C 0.5212(5) 1.1283(5) 0.6419(3) 0.061(2) Uani 1 1 d .
H15 H 0.5088 1.1887 0.6511 0.073 Uiso 1 1 calc R
C16 C 0.6036(4) 1.0898(5) 0.6114(3) 0.0520(18) Uani 1 1 d .
H16 H 0.6466 1.1242 0.6002 0.062 Uiso 1 1 calc R
C21 C 0.7345(4) 0.9959(4) 0.4778(3) 0.0388(15) Uani 1 1 d .
C22 C 0.6873(4) 1.0950(5) 0.4518(3) 0.0514(17) Uani 1 1 d .
H22 H 0.6530 1.1329 0.4794 0.062 Uiso 1 1 calc R
C23 C 0.6910(5) 1.1378(5) 0.3850(4) 0.064(2) Uani 1 1 d .
H23 H 0.6579 1.2035 0.3682 0.076 Uiso 1 1 calc R
C24 C 0.7432(5) 1.0832(6) 0.3439(3) 0.064(2) Uani 1 1 d .
H24 H 0.7467 1.1118 0.2994 0.077 Uiso 1 1 calc R
C25 C 0.7902(5) 0.9857(6) 0.3693(4) 0.063(2) Uani 1 1 d .
H25 H 0.8251 0.9481 0.3417 0.076 Uiso 1 1 calc R
C26 C 0.7864(4) 0.9434(5) 0.4346(3) 0.0513(18) Uani 1 1 d .
H26 H 0.8195 0.8775 0.4506 0.062 Uiso 1 1 calc R
C31 C 0.8239(4) 0.9575(4) 0.6057(3) 0.0439(16) Uani 1 1 d .
C32 C 0.8306(4) 0.9333(5) 0.6735(3) 0.0495(17) Uani 1 1 d .
H32 H 0.7870 0.9061 0.6970 0.059 Uiso 1 1 calc R
C33 C 0.8986(4) 0.9477(5) 0.7076(3) 0.0580(19) Uani 1 1 d .
H33 H 0.9001 0.9319 0.7535 0.070 Uiso 1 1 calc R
C34 C 0.9646(4) 0.9853(5) 0.6741(3) 0.0591(19) Uani 1 1 d .
H34 H 1.0114 0.9955 0.6968 0.071 Uiso 1 1 calc R
C35 C 0.9607(4) 1.0082(5) 0.6058(3) 0.0578(19) Uani 1 1 d .
H35 H 1.0056 1.0341 0.5828 0.069 Uiso 1 1 calc R
C36 C 0.8928(4) 0.9938(4) 0.5712(3) 0.0477(17) Uani 1 1 d .
H36 H 0.8925 1.0080 0.5253 0.057 Uiso 1 1 calc R
C41 C 0.5914(4) 0.6124(4) 0.5860(3) 0.0451(16) Uani 1 1 d .
C42 C 0.5352(5) 0.6047(5) 0.5375(3) 0.0579(19) Uani 1 1 d .
H42 H 0.5559 0.6094 0.4945 0.069 Uiso 1 1 calc R
C43 C 0.4480(5) 0.5899(5) 0.5535(4) 0.071(2) Uani 1 1 d .
H43 H 0.4103 0.5853 0.5210 0.085 Uiso 1 1 calc R
C44 C 0.4174(5) 0.5823(5) 0.6157(4) 0.064(2) Uani 1 1 d .
H44 H 0.3596 0.5711 0.6258 0.076 Uiso 1 1 calc R
C45 C 0.4714(5) 0.5908(5) 0.6642(3) 0.0593(19) Uani 1 1 d .
H45 H 0.4494 0.5865 0.7069 0.071 Uiso 1 1 calc R
C46 C 0.5583(5) 0.6058(4) 0.6497(3) 0.0532(18) Uani 1 1 d .
H46 H 0.5947 0.6114 0.6826 0.064 Uiso 1 1 calc R
C51 C 0.7369(4) 0.6112(5) 0.4893(3) 0.0475(17) Uani 1 1 d .
C52 C 0.7341(5) 0.6900(5) 0.4367(4) 0.073(2) Uani 1 1 d .
H52 H 0.7142 0.7528 0.4429 0.087 Uiso 1 1 calc R
C53 C 0.7609(6) 0.6750(7) 0.3754(4) 0.104(3) Uani 1 1 d .
H53 H 0.7587 0.7277 0.3402 0.125 Uiso 1 1 calc R
C54 C 0.7913(6) 0.5813(8) 0.3662(4) 0.097(3) Uani 1 1 d .
H54 H 0.8089 0.5708 0.3248 0.116 Uiso 1 1 calc R
C55 C 0.7950(5) 0.5054(6) 0.4180(4) 0.081(2) Uani 1 1 d .
H55 H 0.8168 0.4424 0.4122 0.097 Uiso 1 1 calc R
C56 C 0.7673(5) 0.5199(5) 0.4786(4) 0.064(2) Uani 1 1 d .
H56 H 0.7691 0.4667 0.5133 0.076 Uiso 1 1 calc R
C61 C 0.9682(4) 0.7159(4) 0.5970(3) 0.0450(16) Uani 1 1 d .
C62 C 1.0238(4) 0.7432(5) 0.6356(4) 0.0589(19) Uani 1 1 d .
H62 H 1.0100 0.7431 0.6794 0.071 Uiso 1 1 calc R
C63 C 1.1012(5) 0.7709(5) 0.6064(5) 0.074(2) Uani 1 1 d .
H63 H 1.1388 0.7901 0.6311 0.089 Uiso 1 1 calc R
C64 C 1.1215(6) 0.7700(5) 0.5435(5) 0.083(3) Uani 1 1 d .
H64 H 1.1746 0.7861 0.5258 0.099 Uiso 1 1 calc R
C65 C 1.0660(6) 0.7460(6) 0.5048(4) 0.085(3) Uani 1 1 d .
H65 H 1.0797 0.7479 0.4608 0.102 Uiso 1 1 calc R
C66 C 0.9893(5) 0.7189(5) 0.5321(4) 0.067(2) Uani 1 1 d .
H66 H 0.9512 0.7024 0.5060 0.080 Uiso 1 1 calc R
C71 C 0.8530(4) 0.6768(4) 0.7143(3) 0.0430(16) Uani 1 1 d .
C72 C 0.7673(4) 0.7176(5) 0.7408(3) 0.0520(18) Uani 1 1 d .
H72 H 0.7141 0.7533 0.7128 0.062 Uiso 1 1 calc R
C73 C 0.7585(5) 0.7070(5) 0.8072(4) 0.069(2) Uani 1 1 d .
H73 H 0.6992 0.7354 0.8232 0.083 Uiso 1 1 calc R
C74 C 0.8332(6) 0.6563(5) 0.8504(4) 0.072(2) Uani 1 1 d .
H74 H 0.8267 0.6511 0.8954 0.086 Uiso 1 1 calc R
C75 C 0.9199(6) 0.6124(5) 0.8251(4) 0.075(2) Uani 1 1 d .
H75 H 0.9720 0.5760 0.8539 0.090 Uiso 1 1 calc R
C76 C 0.9307(4) 0.6214(5) 0.7578(3) 0.0571(19) Uani 1 1 d .
H76 H 0.9893 0.5908 0.7419 0.069 Uiso 1 1 calc R
C81 C 0.8867(4) 0.9629(4) 0.9082(3) 0.0432(16) Uani 1 1 d .
C82 C 0.9569(4) 1.0092(5) 0.8865(3) 0.0443(16) Uani 1 1 d .
C83 C 1.0405(4) 0.9563(6) 0.8627(3) 0.062(2) Uani 1 1 d .
H83 H 1.0862 0.9860 0.8472 0.075 Uiso 1 1 calc R
C84 C 1.0576(5) 0.8616(6) 0.8616(3) 0.064(2) Uani 1 1 d .
H84 H 1.1147 0.8277 0.8456 0.077 Uiso 1 1 calc R
C85 C 0.9913(5) 0.8160(5) 0.8836(3) 0.065(2) Uani 1 1 d .
H85 H 1.0042 0.7510 0.8834 0.078 Uiso 1 1 calc R
C86 C 0.9058(4) 0.8662(5) 0.9061(3) 0.0510(17) Uani 1 1 d .
H86 H 0.8604 0.8354 0.9200 0.061 Uiso 1 1 calc R
C91 C 0.6884(4) 1.0034(4) 0.8930(3) 0.0444(16) Uani 1 1 d .
C92 C 0.6900(4) 1.0030(5) 0.8271(3) 0.0542(18) Uani 1 1 d .
H92 H 0.7348 1.0243 0.8006 0.065 Uiso 1 1 calc R
C93 C 0.6267(5) 0.9717(5) 0.7998(3) 0.064(2) Uani 1 1 d .
H93 H 0.6295 0.9720 0.7553 0.077 Uiso 1 1 calc R
C94 C 0.5604(5) 0.9406(5) 0.8368(4) 0.071(2) Uani 1 1 d .
H94 H 0.5176 0.9193 0.8184 0.085 Uiso 1 1 calc R
C95 C 0.5581(5) 0.9413(5) 0.9025(4) 0.074(2) Uani 1 1 d .
H95 H 0.5125 0.9202 0.9282 0.088 Uiso 1 1 calc R
C96 C 0.6196(4) 0.9715(5) 0.9316(3) 0.0580(19) Uani 1 1 d .
H96 H 0.6159 0.9710 0.9761 0.070 Uiso 1 1 calc R
C101 C 0.7614(4) 1.0071(5) 1.0161(3) 0.0428(16) Uani 1 1 d .
C102 C 0.8108(4) 0.9171(5) 1.0570(3) 0.0492(17) Uani 1 1 d .
H102 H 0.8506 0.8684 1.0387 0.059 Uiso 1 1 calc R
C103 C 0.8014(5) 0.8991(5) 1.1244(3) 0.062(2) Uani 1 1 d .
H103 H 0.8374 0.8395 1.1511 0.074 Uiso 1 1 calc R
C104 C 0.7400(5) 0.9677(6) 1.1528(3) 0.062(2) Uani 1 1 d .
H104 H 0.7324 0.9536 1.1981 0.075 Uiso 1 1 calc R
C105 C 0.6900(5) 1.0571(6) 1.1138(3) 0.063(2) Uani 1 1 d .
H105 H 0.6490 1.1043 1.1328 0.076 Uiso 1 1 calc R
C106 C 0.7004(4) 1.0776(5) 1.0451(4) 0.063(2) Uani 1 1 d .
H106 H 0.6664 1.1384 1.0189 0.076 Uiso 1 1 calc R
C111 C 0.6762(4) 1.2705(4) 0.7453(3) 0.0421(16) Uani 1 1 d .
C112 C 0.7629(5) 1.2197(5) 0.7264(3) 0.0579(19) Uani 1 1 d .
H112 H 0.8114 1.1827 0.7580 0.070 Uiso 1 1 calc R
C113 C 0.7791(5) 1.2229(5) 0.6604(4) 0.070(2) Uani 1 1 d .
H113 H 0.8376 1.1869 0.6473 0.084 Uiso 1 1 calc R
C114 C 0.7064(6) 1.2808(6) 0.6141(3) 0.071(2) Uani 1 1 d .
H114 H 0.7173 1.2851 0.5695 0.085 Uiso 1 1 calc R
C115 C 0.6204(6) 1.3309(5) 0.6326(3) 0.067(2) Uani 1 1 d .
H115 H 0.5719 1.3679 0.6010 0.080 Uiso 1 1 calc R
C116 C 0.6043(5) 1.3273(5) 0.6985(3) 0.0555(19) Uani 1 1 d .
H116 H 0.5454 1.3629 0.7113 0.067 Uiso 1 1 calc R
C121 C 0.5472(4) 1.2612(4) 0.8545(3) 0.0496(18) Uani 1 1 d .
C122 C 0.5001(5) 1.2180(5) 0.8210(4) 0.072(2) Uani 1 1 d .
H122 H 0.5243 1.2019 0.7821 0.086 Uiso 1 1 calc R
C123 C 0.4170(6) 1.1990(6) 0.8453(5) 0.090(3) Uani 1 1 d .
H123 H 0.3846 1.1732 0.8216 0.108 Uiso 1 1 calc R
C124 C 0.3838(6) 1.2180(7) 0.9036(5) 0.101(3) Uani 1 1 d .
H124 H 0.3300 1.2025 0.9204 0.121 Uiso 1 1 calc R
C125 C 0.4279(6) 1.2597(6) 0.9383(4) 0.093(3) Uani 1 1 d .
H125 H 0.4038 1.2739 0.9777 0.112 Uiso 1 1 calc R
C126 C 0.5113(5) 1.2808(5) 0.9129(4) 0.076(2) Uani 1 1 d .
H126 H 0.5421 1.3084 0.9362 0.091 Uiso 1 1 calc R
C131 C 0.7369(5) 1.3905(5) 0.9565(3) 0.0553(19) Uani 1 1 d .
C132 C 0.7281(5) 1.3242(6) 1.0136(4) 0.075(2) Uani 1 1 d .
H132 H 0.7632 1.2587 1.0188 0.090 Uiso 1 1 calc R
C133 C 0.6690(7) 1.3518(8) 1.0633(4) 0.103(3) Uani 1 1 d .
H133 H 0.6624 1.3064 1.1010 0.124 Uiso 1 1 calc R
C134 C 0.6199(7) 1.4511(9) 1.0540(5) 0.124(4) Uani 1 1 d .
H134 H 0.5810 1.4730 1.0868 0.149 Uiso 1 1 calc R
C135 C 0.6275(8) 1.5139(8) 0.9998(5) 0.143(5) Uani 1 1 d .
H135 H 0.5929 1.5796 0.9944 0.171 Uiso 1 1 calc R
C136 C 0.6850(6) 1.4850(6) 0.9513(4) 0.086(3) Uani 1 1 d .
H136 H 0.6888 1.5315 0.9133 0.103 Uiso 1 1 calc R
C141 C 0.9177(5) 1.3639(5) 0.8935(4) 0.0588(19) Uani 1 1 d .
C142 C 0.9514(6) 1.3797(5) 0.9495(4) 0.080(2) Uani 1 1 d .
H142 H 0.9114 1.3883 0.9846 0.096 Uiso 1 1 calc R
C143 C 1.0425(7) 1.3828(6) 0.9536(5) 0.102(3) Uani 1 1 d .
H143 H 1.0647 1.3881 0.9928 0.123 Uiso 1 1 calc R
C144 C 1.1000(8) 1.3785(7) 0.9026(7) 0.124(5) Uani 1 1 d .
H144 H 1.1592 1.3868 0.9049 0.148 Uiso 1 1 calc R
C145 C 1.0707(7) 1.3616(6) 0.8469(6) 0.121(4) Uani 1 1 d .
H145 H 1.1129 1.3529 0.8129 0.145 Uiso 1 1 calc R
C146 C 0.9777(6) 1.3573(5) 0.8399(4) 0.073(2) Uani 1 1 d .
H146 H 0.9569 1.3503 0.8007 0.087 Uiso 1 1 calc R
B1 B 1.0313(9) 1.2409(13) 0.6955(7) 0.102(4) Uani 1 1 d .
B2 B 0.483(2) 0.731(2) 0.7993(9) 0.341(5) Uani 1 1 d .
F1 F 0.9669(8) 1.3211(5) 0.6920(4) 0.297(6) Uani 1 1 d .
F2 F 0.9994(6) 1.1769(6) 0.7367(4) 0.210(4) Uani 1 1 d .
F3 F 1.1085(5) 1.2336(8) 0.7241(3) 0.243(5) Uani 1 1 d .
F4 F 1.0413(5) 1.2236(6) 0.6379(3) 0.191(3) Uani 1 1 d .
F5 F 0.5304(4) 0.7587(5) 0.7507(3) 0.154(2) Uani 1 1 d .
F6 F 0.5126(7) 0.6284(5) 0.8065(3) 0.211(4) Uani 1 1 d .
F7 F 0.5030(4) 0.7346(4) 0.8582(2) 0.1267(19) Uani 1 1 d .
F8 F 0.3969(5) 0.7426(7) 0.7876(3) 0.191(3) Uani 1 1 d .
Cl1 Cl 0.1646(3) 1.6270(4) 0.8067(3) 0.294(3) Uani 1 1 d .
Cl2 Cl 0.3139(3) 1.4713(3) 0.7838(2) 0.2050(16) Uani 1 1 d .

loop_
_atom_site_aniso_label
_atom_site_aniso_U_11
_atom_site_aniso_U_22
_atom_site_aniso_U_33
_atom_site_aniso_U_23
_atom_site_aniso_U_13
_atom_site_aniso_U_12
Rh1 0.0340(3) 0.0302(3) 0.0457(3) -0.0004(3) -0.0086(2) -0.0101(2)
Rh2 0.0392(3) 0.0326(3) 0.0439(3) -0.0030(3) -0.0027(2) -0.0108(2)
P1 0.0480(11) 0.0376(11) 0.0519(11) 0.0002(9) -0.0093(8) -0.0183(9)
P2 0.0402(10) 0.0365(11) 0.0467(10) -0.0063(9) 0.0004(8) -0.0112(8)
P3 0.0354(10) 0.0336(10) 0.0554(11) -0.0021(9) -0.0076(8) -0.0101(8)
P4 0.0463(11) 0.0343(11) 0.0467(10) -0.0058(9) -0.0027(8) -0.0078(8)
P5 0.0334(9) 0.0341(10) 0.0499(10) -0.0064(9) -0.0015(8) -0.0117(8)
P6 0.0562(12) 0.0407(12) 0.0500(11) -0.0066(9) 0.0047(9) -0.0192(9)
C1 0.059(4) 0.041(4) 0.065(5) -0.004(4) -0.007(3) -0.024(4)
C2 0.051(4) 0.031(4) 0.067(4) 0.001(3) 0.000(3) -0.013(3)
C3 0.045(4) 0.031(4) 0.063(5) 0.001(4) -0.010(3) -0.011(3)
C4 0.059(5) 0.043(5) 0.056(5) -0.007(4) -0.018(3) -0.010(4)
C5 0.077(5) 0.029(4) 0.053(4) -0.002(3) -0.021(4) 0.006(4)
C6 0.077(5) 0.038(4) 0.053(4) -0.001(4) -0.005(4) -0.016(4)
C7 0.042(4) 0.050(5) 0.041(4) 0.006(4) -0.006(3) -0.015(3)
C8 0.055(4) 0.021(4) 0.075(5) -0.004(4) -0.008(4) -0.004(3)
C9 0.180(13) 0.186(15) 0.48(3) -0.187(17) 0.246(16) -0.082(11)
C11 0.032(3) 0.041(4) 0.042(4) -0.005(3) -0.004(3) -0.011(3)
C12 0.039(4) 0.045(4) 0.044(4) -0.003(3) -0.010(3) -0.006(3)
C13 0.034(4) 0.078(6) 0.057(4) -0.027(4) 0.007(3) -0.019(4)
C14 0.047(4) 0.079(6) 0.053(5) -0.036(4) 0.001(3) -0.004(4)
C15 0.062(5) 0.054(5) 0.067(5) -0.031(4) -0.007(4) -0.008(4)
C16 0.044(4) 0.051(5) 0.060(5) -0.017(4) 0.001(3) -0.012(4)
C21 0.031(3) 0.039(4) 0.046(4) -0.004(3) 0.000(3) -0.015(3)
C22 0.052(4) 0.042(5) 0.059(5) -0.004(4) -0.007(3) -0.019(4)
C23 0.059(5) 0.047(5) 0.068(5) 0.026(4) -0.014(4) -0.022(4)
C24 0.051(5) 0.092(7) 0.041(4) 0.016(5) -0.002(4) -0.036(5)
C25 0.049(4) 0.067(6) 0.065(5) 0.000(5) -0.004(4) -0.020(4)
C26 0.049(4) 0.048(5) 0.049(4) 0.000(4) 0.001(3) -0.015(4)
C31 0.046(4) 0.039(4) 0.042(4) -0.008(3) 0.002(3) -0.009(3)
C32 0.044(4) 0.060(5) 0.043(4) -0.003(4) 0.006(3) -0.022(4)
C33 0.048(4) 0.082(6) 0.046(4) -0.019(4) 0.004(3) -0.022(4)
C34 0.044(4) 0.072(5) 0.065(5) -0.018(4) -0.013(4) -0.020(4)
C35 0.044(4) 0.062(5) 0.077(5) -0.014(4) 0.007(4) -0.033(4)
C36 0.051(4) 0.052(4) 0.047(4) -0.017(4) 0.002(3) -0.022(4)
C41 0.048(4) 0.039(4) 0.047(4) -0.005(3) -0.003(3) -0.016(3)
C42 0.067(5) 0.066(5) 0.044(4) -0.001(4) -0.004(4) -0.034(4)
C43 0.062(5) 0.089(6) 0.075(6) -0.019(5) -0.010(4) -0.041(5)
C44 0.054(5) 0.067(5) 0.072(5) -0.011(5) 0.010(4) -0.028(4)
C45 0.061(5) 0.055(5) 0.062(5) -0.006(4) 0.014(4) -0.028(4)
C46 0.054(4) 0.046(4) 0.059(5) -0.016(4) -0.007(4) -0.011(4)
C51 0.043(4) 0.044(4) 0.053(4) -0.003(4) -0.003(3) -0.017(3)
C52 0.086(6) 0.050(5) 0.070(5) -0.012(5) 0.009(4) -0.010(4)
C53 0.146(9) 0.083(8) 0.076(7) -0.020(6) 0.057(6) -0.034(6)
C54 0.105(7) 0.121(9) 0.068(6) -0.047(7) 0.030(5) -0.027(7)
C55 0.101(7) 0.057(6) 0.077(6) -0.019(5) 0.008(5) -0.014(5)
C56 0.072(5) 0.057(5) 0.064(5) -0.016(4) 0.003(4) -0.022(4)
C61 0.029(3) 0.038(4) 0.054(4) 0.003(4) -0.006(3) -0.001(3)
C62 0.035(4) 0.058(5) 0.083(5) -0.013(4) -0.001(4) -0.017(4)
C63 0.057(5) 0.057(6) 0.117(7) -0.032(6) 0.015(5) -0.026(4)
C64 0.061(6) 0.041(5) 0.131(8) 0.003(6) 0.012(6) -0.015(4)
C65 0.069(6) 0.086(7) 0.083(6) 0.000(5) 0.022(5) -0.021(5)
C66 0.053(5) 0.062(5) 0.071(6) -0.004(4) -0.005(4) -0.009(4)
C71 0.039(4) 0.027(4) 0.057(4) -0.003(3) -0.005(3) -0.006(3)
C72 0.053(4) 0.047(4) 0.045(4) 0.005(4) -0.010(3) -0.011(4)
C73 0.076(6) 0.062(6) 0.056(5) 0.003(4) 0.011(4) -0.019(4)
C74 0.093(7) 0.059(6) 0.062(5) -0.005(5) 0.001(5) -0.030(5)
C75 0.101(7) 0.055(5) 0.056(5) 0.014(4) -0.036(5) -0.022(5)
C76 0.047(4) 0.055(5) 0.060(5) 0.002(4) -0.024(3) -0.012(4)
C81 0.054(4) 0.037(4) 0.036(4) 0.001(3) -0.003(3) -0.019(3)
C82 0.037(4) 0.044(4) 0.048(4) -0.013(4) -0.010(3) -0.005(3)
C83 0.037(4) 0.085(6) 0.069(5) -0.027(5) 0.009(4) -0.020(4)
C84 0.049(5) 0.064(6) 0.075(5) -0.027(5) 0.000(4) -0.006(4)
C85 0.070(5) 0.041(5) 0.080(5) -0.017(4) -0.002(4) -0.011(4)
C86 0.047(4) 0.039(4) 0.059(4) -0.009(4) 0.008(3) -0.006(3)
C91 0.033(4) 0.037(4) 0.056(4) -0.010(4) 0.006(3) -0.004(3)
C92 0.050(4) 0.063(5) 0.053(5) -0.017(4) -0.004(3) -0.019(4)
C93 0.054(5) 0.076(6) 0.062(5) -0.014(4) 0.000(4) -0.023(4)
C94 0.075(6) 0.075(6) 0.078(6) -0.022(5) -0.007(5) -0.041(5)
C95 0.071(5) 0.087(6) 0.078(6) -0.012(5) 0.005(4) -0.053(5)
C96 0.056(5) 0.073(5) 0.052(4) -0.004(4) -0.002(4) -0.038(4)
C101 0.039(4) 0.041(4) 0.056(4) -0.021(4) 0.014(3) -0.019(3)
C102 0.052(4) 0.033(4) 0.055(5) -0.002(4) -0.003(3) -0.009(3)
C103 0.064(5) 0.059(5) 0.051(5) 0.007(4) -0.008(4) -0.021(4)
C104 0.062(5) 0.084(6) 0.050(5) -0.007(5) 0.012(4) -0.046(5)
C105 0.065(5) 0.071(6) 0.051(5) -0.013(5) 0.017(4) -0.022(4)
C106 0.051(4) 0.049(5) 0.077(6) -0.006(4) 0.004(4) -0.007(4)
C111 0.039(4) 0.040(4) 0.046(4) -0.008(3) -0.004(3) -0.012(3)
C112 0.064(5) 0.056(5) 0.049(5) -0.012(4) -0.007(4) -0.013(4)
C113 0.072(5) 0.053(5) 0.072(6) -0.014(5) 0.019(4) -0.006(4)
C114 0.095(6) 0.068(6) 0.046(5) -0.012(4) 0.004(5) -0.025(5)
C115 0.087(6) 0.049(5) 0.050(5) 0.001(4) -0.012(4) -0.012(4)
C116 0.061(5) 0.052(5) 0.044(4) -0.011(4) -0.002(3) -0.005(4)
C121 0.046(4) 0.039(4) 0.053(4) -0.008(4) 0.003(3) -0.001(3)
C122 0.048(5) 0.062(5) 0.103(6) -0.026(5) 0.002(4) -0.009(4)
C123 0.073(6) 0.096(7) 0.109(7) -0.017(6) -0.004(5) -0.043(6)
C124 0.069(6) 0.097(8) 0.136(9) -0.024(7) 0.028(6) -0.033(6)
C125 0.084(7) 0.100(8) 0.103(7) -0.029(6) 0.050(6) -0.043(6)
C126 0.067(5) 0.081(6) 0.086(6) -0.031(5) 0.011(5) -0.025(5)
C131 0.065(5) 0.052(5) 0.054(5) -0.022(4) -0.006(4) -0.018(4)
C132 0.089(6) 0.080(6) 0.053(5) -0.012(5) 0.014(4) -0.027(5)
C133 0.110(8) 0.132(10) 0.066(6) -0.017(7) 0.023(6) -0.045(7)
C134 0.133(9) 0.148(12) 0.080(8) -0.054(8) 0.046(7) -0.016(8)
C135 0.199(12) 0.098(9) 0.081(7) -0.037(7) 0.035(8) 0.025(8)
C136 0.104(7) 0.069(6) 0.073(6) -0.026(5) 0.017(5) -0.006(5)
C141 0.056(5) 0.038(4) 0.082(5) -0.011(4) 0.006(4) -0.018(4)
C142 0.068(6) 0.085(6) 0.091(6) -0.014(5) -0.018(5) -0.032(5)
C143 0.087(7) 0.078(7) 0.134(9) 0.020(6) -0.057(6) -0.043(6)
C144 0.066(7) 0.067(7) 0.240(16) -0.033(9) 0.012(9) -0.029(6)
C145 0.077(8) 0.048(6) 0.234(14) -0.038(8) 0.056(8) -0.020(5)
C146 0.075(6) 0.040(5) 0.103(6) -0.021(5) 0.025(5) -0.020(4)
B1 0.076(8) 0.158(14) 0.100(10) -0.056(11) 0.033(8) -0.059(9)
B2 0.461(13) 0.78(2) 0.174(13) -0.355(17) 0.271(11) -0.580
F1 0.466(16) 0.086(6) 0.234(9) -0.051(6) -0.089(9) 0.074(8)
F2 0.228(9) 0.263(10) 0.170(7) 0.003(7) -0.007(6) -0.158(8)
F3 0.193(7) 0.483(15) 0.105(5) 0.000(6) -0.004(5) -0.231(9)
F4 0.191(7) 0.272(9) 0.088(4) -0.067(5) -0.004(4) -0.026(6)
F5 0.175(6) 0.205(7) 0.112(4) -0.033(5) 0.037(4) -0.112(5)
F6 0.377(11) 0.124(6) 0.103(5) -0.047(5) -0.041(6) -0.022(7)
F7 0.165(5) 0.152(5) 0.101(4) -0.057(4) 0.030(3) -0.086(4)
F8 0.163(6) 0.270(9) 0.114(5) 0.015(5) 0.022(4) -0.086(7)
Cl1 0.126(3) 0.342(7) 0.455(8) -0.227(6) -0.009(4) -0.031(4)
Cl2 0.219(4) 0.159(4) 0.234(4) -0.039(3) 0.057(3) -0.069(3)

loop_
_atom_type_symbol
_atom_type_description
_atom_type_scat_dispersion_real
_atom_type_scat_dispersion_imag
_atom_type_scat_source
C C 0.0033 0.0016 'International Tables Vol C Tables 4.2.6.8 and 6.1.1.4'
H H 0.0000 0.0000 'International Tables Vol C Tables 4.2.6.8 and 6.1.1.4'
B B 0.0013 0.0007 'International Tables Vol C Tables 4.2.6.8 and 6.1.1.4'
F F 0.0171 0.0103 'International Tables Vol C Tables 4.2.6.8 and 6.1.1.4'
P P 0.1023 0.0942 'International Tables Vol C Tables 4.2.6.8 and 6.1.1.4'
Rh Rh -1.1178 0.9187 'International Tables Vol C Tables 4.2.6.8 and 6.1.1.4'
Cl Cl 0.1484 0.1585 'International Tables Vol C Tables 4.2.6.8 and 6.1.1.4'

loop_
_geom_angle_atom_site_label_1
_geom_angle_atom_site_label_2
_geom_angle_atom_site_label_3
_geom_angle
C3 Rh1 C4 35.97(19)
C3 Rh1 P3 142.89(18)
C4 Rh1 P3 173.22(18)
C3 Rh1 P1 99.26(17)
C4 Rh1 P1 90.46(17)
P3 Rh1 P1 83.18(7)
C3 Rh1 P5 82.65(17)
C4 Rh1 P5 87.41(17)
P3 Rh1 P5 99.16(7)
P1 Rh1 P5 173.36(6)
C7 Rh2 C8 37.12(19)
C7 Rh2 P4 140.99(17)
C8 Rh2 P4 172.10(17)
C7 Rh2 P2 82.20(18)
C8 Rh2 P2 87.00(16)
P4 Rh2 P2 100.52(7)
C7 Rh2 P6 101.26(18)
C8 Rh2 P6 90.01(16)
P4 Rh2 P6 83.00(7)
P2 Rh2 P6 169.66(6)
C41 P1 C51 105.3(3)
C41 P1 C1 106.6(3)
C51 P1 C1 104.1(3)
C41 P1 Rh1 120.4(2)
C51 P1 Rh1 110.3(2)
C1 P1 Rh1 108.9(2)
C81 P2 C91 102.8(3)
C81 P2 C101 108.3(3)
C91 P2 C101 104.8(3)
C81 P2 Rh2 103.7(2)
C91 P2 Rh2 126.9(2)
C101 P2 Rh2 109.3(2)
C61 P3 C71 109.0(3)
C61 P3 C2 103.9(3)
C71 P3 C2 102.5(3)
C61 P3 Rh1 119.3(2)
C71 P3 Rh1 110.6(2)
C2 P3 Rh1 110.0(2)
C121 P4 C111 106.8(3)
C121 P4 C5 104.8(3)
C111 P4 C5 100.1(3)
C121 P4 Rh2 119.3(2)
C111 P4 Rh2 114.5(2)
C5 P4 Rh2 109.1(2)
C11 P5 C21 108.1(3)
C11 P5 C31 102.3(3)
C21 P5 C31 104.6(3)
C11 P5 Rh1 103.9(2)
C21 P5 Rh1 111.3(2)
C31 P5 Rh1 125.4(2)
C131 P6 C141 105.5(3)
C131 P6 C6 102.4(3)
C141 P6 C6 109.3(3)
C131 P6 Rh2 106.9(3)
C141 P6 Rh2 121.6(2)
C6 P6 Rh2 109.3(2)
C2 C1 P1 108.1(4)
C1 C2 P3 107.8(4)
C4 C3 C12 121.1(6)
C4 C3 Rh1 72.4(3)
C12 C3 Rh1 111.8(4)
C3 C4 Rh1 71.7(3)
C6 C5 P4 108.7(4)
C5 C6 P6 105.7(4)
C8 C7 C82 122.7(6)
C8 C7 Rh2 72.2(3)
C82 C7 Rh2 113.0(4)
C7 C8 Rh2 70.7(3)
Cl1 C9 Cl2 116.1(8)
C16 C11 C12 118.2(5)
C16 C11 P5 126.6(5)
C12 C11 P5 115.1(5)
C13 C12 C11 119.1(6)
C13 C12 C3 119.7(6)
C11 C12 C3 121.0(6)
C14 C13 C12 121.4(7)
C13 C14 C15 119.8(6)
C14 C15 C16 120.7(7)
C15 C16 C11 120.7(6)
C26 C21 C22 117.1(6)
C26 C21 P5 118.9(5)
C22 C21 P5 124.0(5)
C21 C22 C23 120.8(6)
C24 C23 C22 120.2(7)
C25 C24 C23 119.1(6)
C26 C25 C24 120.8(7)
C25 C26 C21 121.9(6)
C32 C31 C36 118.0(6)
C32 C31 P5 119.8(5)
C36 C31 P5 122.0(5)
C33 C32 C31 122.5(6)
C34 C33 C32 119.7(6)
C33 C34 C35 119.0(6)
C36 C35 C34 121.7(6)
C35 C36 C31 119.1(6)
C42 C41 C46 118.9(6)
C42 C41 P1 123.1(5)
C46 C41 P1 118.0(5)
C43 C42 C41 119.7(6)
C44 C43 C42 120.8(6)
C43 C44 C45 120.4(7)
C44 C45 C46 120.1(6)
C45 C46 C41 120.1(6)
C56 C51 C52 118.5(6)
C56 C51 P1 123.7(6)
C52 C51 P1 117.7(5)
C53 C52 C51 119.9(7)
C52 C53 C54 120.1(8)
C55 C54 C53 119.3(8)
C54 C55 C56 120.9(8)
C55 C56 C51 121.2(7)
C66 C61 C62 119.4(6)
C66 C61 P3 117.0(5)
C62 C61 P3 123.3(5)
C61 C62 C63 118.1(7)
C64 C63 C62 120.8(8)
C63 C64 C65 121.5(8)
C64 C65 C66 118.9(8)
C61 C66 C65 121.3(7)
C72 C71 C76 117.7(6)
C72 C71 P3 120.1(5)
C76 C71 P3 122.0(5)
C73 C72 C71 121.6(6)
C74 C73 C72 122.0(7)
C73 C74 C75 117.6(7)
C74 C75 C76 121.6(7)
C75 C76 C71 119.4(6)
C86 C81 C82 119.1(6)
C86 C81 P2 125.6(5)
C82 C81 P2 114.9(5)
C83 C82 C81 118.1(6)
C83 C82 C7 121.9(6)
C81 C82 C7 119.6(6)
C84 C83 C82 121.6(7)
C83 C84 C85 120.7(7)
C84 C85 C86 120.0(7)
C85 C86 C81 120.5(6)
C92 C91 C96 118.0(6)
C92 C91 P2 120.4(5)
C96 C91 P2 121.6(5)
C93 C92 C91 121.4(6)
C94 C93 C92 120.9(7)
C93 C94 C95 118.0(7)
C96 C95 C94 123.0(7)
C95 C96 C91 118.7(6)
C102 C101 C106 118.0(6)
C102 C101 P2 124.6(5)
C106 C101 P2 117.3(5)
C103 C102 C101 120.7(6)
C104 C103 C102 121.1(7)
C105 C104 C103 119.5(7)
C104 C105 C106 120.1(7)
C101 C106 C105 120.4(6)
C112 C111 C116 120.1(6)
C112 C111 P4 119.9(5)
C116 C111 P4 119.3(5)
C111 C112 C113 120.3(6)
C112 C113 C114 118.8(6)
C115 C114 C113 121.2(7)
C114 C115 C116 119.9(7)
C115 C116 C111 119.7(6)
C126 C121 C122 118.1(7)
C126 C121 P4 117.6(6)
C122 C121 P4 123.9(6)
C123 C122 C121 120.6(7)
C124 C123 C122 120.0(8)
C123 C124 C125 121.2(9)
C124 C125 C126 118.7(8)
C121 C126 C125 121.3(7)
C136 C131 C132 116.8(7)
C136 C131 P6 124.1(6)
C132 C131 P6 118.7(6)
C133 C132 C131 122.4(8)
C132 C133 C134 116.6(9)
C135 C134 C133 121.1(9)
C134 C135 C136 121.2(10)
C131 C136 C135 121.9(9)
C142 C141 C146 118.0(7)
C142 C141 P6 122.2(6)
C146 C141 P6 119.7(6)
C143 C142 C141 121.1(8)
C144 C143 C142 121.7(10)
C143 C144 C145 119.2(12)
C144 C145 C146 121.5(11)
C141 C146 C145 118.2(8)
F1 B1 F3 113.4(14)
F1 B1 F4 109.1(14)
F3 B1 F4 114.9(10)
F1 B1 F2 104.5(11)
F3 B1 F2 103.5(13)
F4 B1 F2 110.9(13)
F8 B2 F5 117(2)
F8 B2 F7 115.3(13)
F5 B2 F7 120.3(11)
F8 B2 F6 93.8(11)
F5 B2 F6 102.6(18)
F7 B2 F6 101(2)

loop_
_geom_bond_atom_site_label_1
_geom_bond_atom_site_label_2
_geom_bond_distance
Rh1 C3 2.216(6)
Rh1 C4 2.225(5)
Rh1 P3 2.2831(19)
Rh1 P1 2.2904(18)
Rh1 P5 2.2958(18)
Rh2 C7 2.201(6)
Rh2 C8 2.221(6)
Rh2 P4 2.2911(19)
Rh2 P2 2.2928(19)
Rh2 P6 2.2968(19)
P1 C41 1.808(6)
P1 C51 1.820(6)
P1 C1 1.842(6)
P2 C81 1.798(6)
P2 C91 1.805(6)
P2 C101 1.808(6)
P3 C61 1.821(6)
P3 C71 1.829(6)
P3 C2 1.845(6)
P4 C121 1.800(7)
P4 C111 1.831(6)
P4 C5 1.851(6)
P5 C11 1.798(6)
P5 C21 1.811(6)
P5 C31 1.835(6)
P6 C131 1.804(7)
P6 C141 1.815(7)
P6 C6 1.816(6)
C1 C2 1.506(7)
C3 C4 1.372(7)
C3 C12 1.498(8)
C5 C6 1.540(8)
C7 C8 1.408(7)
C7 C82 1.472(8)
C9 Cl1 1.525(9)
C9 Cl2 1.736(12)
C11 C16 1.403(8)
C11 C12 1.411(8)
C12 C13 1.391(8)
C13 C14 1.364(8)
C14 C15 1.371(9)
C15 C16 1.373(8)
C21 C26 1.386(7)
C21 C22 1.396(8)
C22 C23 1.393(8)
C23 C24 1.373(9)
C24 C25 1.374(9)
C25 C26 1.363(8)
C31 C32 1.376(7)
C31 C36 1.399(8)
C32 C33 1.362(8)
C33 C34 1.364(8)
C34 C35 1.386(8)
C35 C36 1.367(8)
C41 C42 1.392(7)
C41 C46 1.392(8)
C42 C43 1.393(8)
C43 C44 1.348(8)
C44 C45 1.377(8)
C45 C46 1.384(8)
C51 C56 1.365(8)
C51 C52 1.392(9)
C52 C53 1.374(9)
C53 C54 1.388(11)
C54 C55 1.349(10)
C55 C56 1.362(9)
C61 C66 1.372(8)
C61 C62 1.393(8)
C62 C63 1.406(9)
C63 C64 1.340(10)
C64 C65 1.363(10)
C65 C66 1.380(9)
C71 C72 1.375(8)
C71 C76 1.394(7)
C72 C73 1.363(8)
C73 C74 1.351(9)
C74 C75 1.386(9)
C75 C76 1.389(8)
C81 C86 1.395(8)
C81 C82 1.426(8)
C82 C83 1.381(8)
C83 C84 1.364(9)
C84 C85 1.371(9)
C85 C86 1.375(8)
C91 C92 1.381(7)
C91 C96 1.401(8)
C92 C93 1.375(8)
C93 C94 1.351(9)
C94 C95 1.378(8)
C95 C96 1.365(8)
C101 C102 1.389(8)
C101 C106 1.396(8)
C102 C103 1.380(8)
C103 C104 1.371(9)
C104 C105 1.370(9)
C105 C106 1.406(8)
C111 C112 1.361(8)
C111 C116 1.383(7)
C112 C113 1.384(8)
C113 C114 1.387(9)
C114 C115 1.347(9)
C115 C116 1.380(8)
C121 C126 1.370(8)
C121 C122 1.401(8)
C122 C123 1.396(9)
C123 C124 1.356(10)
C124 C125 1.371(10)
C125 C126 1.418(10)
C131 C136 1.354(9)
C131 C132 1.383(9)
C132 C133 1.383(10)
C133 C134 1.395(12)
C134 C135 1.309(12)
C135 C136 1.357(10)
C141 C142 1.395(9)
C141 C146 1.402(9)
C142 C143 1.371(10)
C143 C144 1.334(12)
C144 C145 1.371(13)
C145 C146 1.415(11)
B1 F1 1.256(14)
B1 F3 1.275(12)
B1 F4 1.288(12)
B1 F2 1.316(14)
B2 F8 1.26(2)
B2 F5 1.269(13)
B2 F7 1.300(15)
B2 F6 1.42(3)
